data_7109336
loop_
_publ_author_name
'Ayaka Yamaji'
'Satoru Hiroto'
'Ji-Young Shin'
'Hiroshi Shinokubo'

_publ_section_title
;
 Carbolithiation of meso-aryl-substituted 5,15-diazaporphyrin selectively
 provides 3-alkylated diazachlorins
;
_journal_name_full Chem.Commun.
_journal_page_first 5064
_journal_paper_doi 10.1039/c3cc41907j
_journal_volume 49
_journal_year 2013
_chemical_formula_sum 'C37 H32 N6 Ni'
_chemical_formula_weight 619.40
_chemical_name_systematic
;
?
;
_space_group_IT_number 14
_symmetry_cell_setting monoclinic
_symmetry_space_group_name_Hall '-P 2ybc'
_symmetry_space_group_name_H-M 'P 1 21/c 1'
_atom_sites_solution_hydrogens geom
_atom_sites_solution_primary direct
_atom_sites_solution_secondary difmap
_audit_creation_method SHELXL-97
_cell_angle_alpha 90.00
_cell_angle_beta 110.629(10)
_cell_angle_gamma 90.00
_cell_formula_units_Z 2
_cell_length_a 8.477(5)
_cell_length_b 24.012(15)
_cell_length_c 7.890(5)
_cell_measurement_reflns_used 4077
_cell_measurement_temperature 153(2)
_cell_measurement_theta_max 27.86
_cell_measurement_theta_min 2.57
_cell_volume 1503.0(16)
_computing_cell_refinement 'Bruker SMART'
_computing_data_collection 'Bruker SMART'
_computing_data_reduction 'Bruker SAINT'
_computing_molecular_graphics 'Bruker SHELXTL'
_computing_publication_material 'Bruker SHELXTL'
_computing_structure_refinement 'SHELXL-97 (Sheldrick, 1997)'
_computing_structure_solution 'SHELXS-97 (Sheldrick, 1990)'
_diffrn_ambient_temperature 153(2)
_diffrn_measured_fraction_theta_full 0.995
_diffrn_measured_fraction_theta_max 0.995
_diffrn_measurement_device_type 'CCD area detector'
_diffrn_measurement_method 'phi and omega scans'
_diffrn_radiation_monochromator graphite
_diffrn_radiation_source 'fine-focus sealed tube'
_diffrn_radiation_type MoK\a
_diffrn_radiation_wavelength 0.71073
_diffrn_reflns_av_R_equivalents 0.0348
_diffrn_reflns_av_sigmaI/netI 0.0394
_diffrn_reflns_limit_h_max 10
_diffrn_reflns_limit_h_min -10
_diffrn_reflns_limit_k_max 29
_diffrn_reflns_limit_k_min -29
_diffrn_reflns_limit_l_max 4
_diffrn_reflns_limit_l_min -9
_diffrn_reflns_number 8091
_diffrn_reflns_theta_full 26.00
_diffrn_reflns_theta_max 26.00
_diffrn_reflns_theta_min 1.70
_exptl_absorpt_coefficient_mu 0.683
_exptl_absorpt_correction_T_max 0.8755
_exptl_absorpt_correction_T_min 0.6464
_exptl_absorpt_correction_type empirical
_exptl_crystal_colour violet
_exptl_crystal_density_diffrn 1.369
_exptl_crystal_density_method 'not measured'
_exptl_crystal_description prism
_exptl_crystal_F_000 648
_exptl_crystal_size_max 0.70
_exptl_crystal_size_mid 0.50
_exptl_crystal_size_min 0.20
_refine_diff_density_max 0.596
_refine_diff_density_min -0.238
_refine_diff_density_rms 0.067
_refine_ls_extinction_method none
_refine_ls_goodness_of_fit_ref 1.043
_refine_ls_hydrogen_treatment constr
_refine_ls_matrix_type full
_refine_ls_number_parameters 209
_refine_ls_number_reflns 2947
_refine_ls_number_restraints 0
_refine_ls_restrained_S_all 1.043
_refine_ls_R_factor_all 0.0572
_refine_ls_R_factor_gt 0.0444
_refine_ls_shift/su_max 0.023
_refine_ls_shift/su_mean 0.001
_refine_ls_structure_factor_coef Fsqd
_refine_ls_weighting_details 'calc w=1/[\s^2^(Fo^2^)+(0.0822P)^2^+0.3976P] where P=(Fo^2^+2Fc^2^)/3'
_refine_ls_weighting_scheme calc
_refine_ls_wR_factor_gt 0.1205
_refine_ls_wR_factor_ref 0.1359
_reflns_number_gt 2339
_reflns_number_total 2947
_reflns_threshold_expression >2sigma(I)
_cod_data_source_file c3cc41907j.txt
_cod_data_source_block 12606ay
_cod_original_cell_volume 1503.1(16)
_cod_original_sg_symbol_H-M P2(1)/c
_cod_database_code 7109336

loop_
_symmetry_equiv_pos_as_xyz
'x, y, z'
'-x, y+1/2, -z+1/2'
'-x, -y, -z'
'x, -y-1/2, z-1/2'

loop_
_atom_site_label
_atom_site_type_symbol
_atom_site_fract_x
_atom_site_fract_y
_atom_site_fract_z
_atom_site_U_iso_or_equiv
_atom_site_adp_type
_atom_site_occupancy
_atom_site_symmetry_multiplicity
_atom_site_calc_flag
_atom_site_refinement_flags
_atom_site_disorder_assembly
_atom_site_disorder_group
C1 C -0.0468(3) 0.44486(10) 0.6530(4) 0.0528(6) Uani 1 1 d . B .
C2 C 0.0204(4) 0.40083(12) 0.5746(5) 0.0604(7) Uani 1 1 d . . .
H10 H -0.0203 0.3894 0.4514 0.072 Uiso 0.50 1 calc P A 2
C3 C 0.1500(4) 0.37915(11) 0.7073(5) 0.0614(7) Uani 1 1 d . B .
H3 H 0.2206 0.3497 0.6961 0.074 Uiso 1 1 calc R . .
C4 C 0.1640(3) 0.40824(9) 0.8702(4) 0.0524(6) Uani 1 1 d . . .
C5 C 0.2826(3) 0.39667(10) 1.0384(4) 0.0543(7) Uani 1 1 d . B .
C6 C 0.2892(3) 0.42527(10) 1.1931(4) 0.0530(6) Uani 1 1 d . . .
C7 C 0.4058(3) 0.41390(12) 1.3705(5) 0.0642(8) Uani 1 1 d . B .
H7 H 0.4905 0.3859 1.4021 0.077 Uiso 1 1 calc R . .
C8 C 0.3742(3) 0.44971(12) 1.4843(5) 0.0645(8) Uani 1 1 d . . .
H8 H 0.4316 0.4522 1.6114 0.077 Uiso 1 1 calc R B .
C9 C 0.2346(3) 0.48412(11) 1.3745(4) 0.0558(7) Uani 1 1 d . . .
C11 C 0.4074(3) 0.35043(10) 1.0549(4) 0.0560(7) Uani 1 1 d . . .
C12 C 0.5670(4) 0.36214(11) 1.0465(5) 0.0618(7) Uani 1 1 d . B .
C13 C 0.6769(3) 0.31819(12) 1.0593(4) 0.0626(7) Uani 1 1 d . . .
H13 H 0.7843 0.3258 1.0520 0.075 Uiso 1 1 calc R B .
C14 C 0.6358(3) 0.26352(11) 1.0825(4) 0.0573(7) Uani 1 1 d . B .
C15 C 0.4786(3) 0.25315(10) 1.0931(4) 0.0575(7) Uani 1 1 d . . .
H15 H 0.4487 0.2160 1.1098 0.069 Uiso 1 1 calc R B .
C16 C 0.3639(3) 0.29553(10) 1.0801(4) 0.0546(7) Uani 1 1 d . B .
C17 C 0.6197(4) 0.42152(13) 1.0278(7) 0.0913(12) Uani 1 1 d . . .
H17A H 0.5263 0.4412 0.9376 0.137 Uiso 1 1 calc R B .
H17B H 0.7175 0.4212 0.9889 0.137 Uiso 1 1 calc R . .
H17C H 0.6495 0.4405 1.1448 0.137 Uiso 1 1 calc R . .
C18 C 0.7577(4) 0.21628(13) 1.0954(5) 0.0750(9) Uani 1 1 d . . .
H18A H 0.7347 0.1857 1.1654 0.112 Uiso 1 1 calc R B .
H18B H 0.8734 0.2295 1.1556 0.112 Uiso 1 1 calc R . .
H18C H 0.7439 0.2031 0.9734 0.112 Uiso 1 1 calc R . .
C19 C 0.1935(4) 0.28203(12) 1.0921(5) 0.0723(9) Uani 1 1 d . . .
H19A H 0.1819 0.2416 1.0994 0.108 Uiso 1 1 calc R B .
H19B H 0.1041 0.2962 0.9842 0.108 Uiso 1 1 calc R . .
H19C H 0.1843 0.2995 1.2004 0.108 Uiso 1 1 calc R . .
N1 N 0.0408(2) 0.44894(7) 0.8345(3) 0.0476(5) Uani 1 1 d . B .
N2 N 0.1823(2) 0.46877(8) 1.1963(3) 0.0485(5) Uani 1 1 d . B .
N3 N -0.1757(3) 0.47555(10) 0.5511(3) 0.0591(6) Uani 1 1 d . . .
Ni1 Ni 0.0000 0.5000 1.0000 0.04433(19) Uani 1 2 d S . .
C10 C -0.0365(9) 0.3861(3) 0.4027(9) 0.0736(17) Uani 0.50 1 d P B 1
H10A H 0.0216 0.3523 0.3872 0.110 Uiso 0.50 1 calc PR B 1
H10B H -0.0155 0.4162 0.3294 0.110 Uiso 0.50 1 calc PR B 1
H10C H -0.1579 0.3789 0.3637 0.110 Uiso 0.50 1 calc PR B 1

loop_
_atom_site_aniso_label
_atom_site_aniso_U_11
_atom_site_aniso_U_22
_atom_site_aniso_U_33
_atom_site_aniso_U_23
_atom_site_aniso_U_13
_atom_site_aniso_U_12
C1 0.0483(13) 0.0362(12) 0.0787(19) 0.0025(12) 0.0283(13) -0.0038(10)
C2 0.0653(17) 0.0427(14) 0.0798(19) -0.0090(14) 0.0339(14) -0.0081(12)
C3 0.0613(16) 0.0372(13) 0.094(2) -0.0044(13) 0.0381(16) 0.0006(11)
C4 0.0490(13) 0.0305(11) 0.0853(19) 0.0048(11) 0.0331(13) -0.0008(9)
C5 0.0469(13) 0.0321(12) 0.090(2) 0.0103(12) 0.0310(14) 0.0033(10)
C6 0.0447(13) 0.0357(12) 0.0830(19) 0.0124(12) 0.0282(13) 0.0044(10)
C7 0.0521(15) 0.0483(15) 0.090(2) 0.0149(14) 0.0231(15) 0.0081(12)
C8 0.0524(15) 0.0574(17) 0.080(2) 0.0130(15) 0.0191(14) 0.0065(13)
C9 0.0486(14) 0.0433(13) 0.0765(19) 0.0083(13) 0.0232(14) -0.0011(11)
C11 0.0504(14) 0.0373(12) 0.086(2) 0.0088(12) 0.0308(13) 0.0063(10)
C12 0.0522(14) 0.0445(14) 0.096(2) 0.0063(14) 0.0344(14) 0.0005(12)
C13 0.0460(14) 0.0589(17) 0.089(2) -0.0013(15) 0.0309(14) 0.0018(12)
C14 0.0519(15) 0.0501(15) 0.0686(18) -0.0035(12) 0.0195(13) 0.0119(11)
C15 0.0538(15) 0.0355(13) 0.0808(19) 0.0046(12) 0.0210(14) 0.0074(10)
C16 0.0472(13) 0.0361(12) 0.0844(19) 0.0080(12) 0.0281(13) 0.0050(10)
C17 0.071(2) 0.0546(18) 0.162(4) 0.018(2) 0.059(2) -0.0060(15)
C18 0.0626(18) 0.0638(18) 0.098(2) -0.0039(17) 0.0276(17) 0.0228(14)
C19 0.0555(16) 0.0452(15) 0.125(3) 0.0209(16) 0.0420(17) 0.0051(12)
N1 0.0436(10) 0.0290(9) 0.0749(15) 0.0054(9) 0.0267(10) 0.0002(8)
N2 0.0441(10) 0.0314(9) 0.0746(15) 0.0084(9) 0.0269(10) 0.0007(8)
N3 0.0537(13) 0.0491(13) 0.0757(16) 0.0013(12) 0.0243(12) -0.0009(10)
Ni1 0.0404(3) 0.0263(2) 0.0709(3) 0.00746(17) 0.0253(2) 0.00023(14)
C10 0.083(4) 0.074(4) 0.065(4) -0.012(3) 0.028(3) -0.016(3)

loop_
_atom_type_symbol
_atom_type_description
_atom_type_scat_dispersion_real
_atom_type_scat_dispersion_imag
_atom_type_scat_source
C C 0.0033 0.0016 'International Tables Vol C Tables 4.2.6.8 and 6.1.1.4'
H H 0.0000 0.0000 'International Tables Vol C Tables 4.2.6.8 and 6.1.1.4'
N N 0.0061 0.0033 'International Tables Vol C Tables 4.2.6.8 and 6.1.1.4'
Ni Ni 0.3393 1.1124 'International Tables Vol C Tables 4.2.6.8 and 6.1.1.4'

loop_
_geom_angle_atom_site_label_1
_geom_angle_atom_site_label_2
_geom_angle_atom_site_label_3
_geom_angle
_geom_angle_site_symmetry_1
_geom_angle_site_symmetry_3
N3 C1 N1 128.5(2) . .
N3 C1 C2 120.9(3) . .
N1 C1 C2 110.6(2) . .
C10 C2 C3 127.4(4) . .
C10 C2 C1 125.6(4) . .
C3 C2 C1 107.0(3) . .
C10 C2 H10 1.2 . .
C3 C2 H10 126.5 . .
C1 C2 H10 126.5 . .
C2 C3 C4 107.5(2) . .
C2 C3 H3 126.3 . .
C4 C3 H3 126.3 . .
C5 C4 N1 125.3(3) . .
C5 C4 C3 124.5(2) . .
N1 C4 C3 110.1(3) . .
C4 C5 C6 122.5(2) . .
C4 C5 C11 118.8(3) . .
C6 C5 C11 118.7(3) . .
C5 C6 N2 124.4(2) . .
C5 C6 C7 124.7(2) . .
N2 C6 C7 110.9(3) . .
C8 C7 C6 107.6(2) . .
C8 C7 H7 126.2 . .
C6 C7 H7 126.2 . .
C7 C8 C9 106.3(3) . .
C7 C8 H8 126.9 . .
C9 C8 H8 126.9 . .
N3 C9 N2 128.3(3) 3_567 .
N3 C9 C8 120.6(3) 3_567 .
N2 C9 C8 111.1(3) . .
C16 C11 C12 120.0(2) . .
C16 C11 C5 119.5(2) . .
C12 C11 C5 120.4(2) . .
C13 C12 C11 118.5(2) . .
C13 C12 C17 120.5(3) . .
C11 C12 C17 120.9(3) . .
C14 C13 C12 122.4(3) . .
C14 C13 H13 118.8 . .
C12 C13 H13 118.8 . .
C13 C14 C15 118.0(2) . .
C13 C14 C18 121.4(3) . .
C15 C14 C18 120.6(3) . .
C16 C15 C14 121.8(2) . .
C16 C15 H15 119.1 . .
C14 C15 H15 119.1 . .
C15 C16 C11 119.2(2) . .
C15 C16 C19 119.8(2) . .
C11 C16 C19 121.0(2) . .
C12 C17 H17A 109.5 . .
C12 C17 H17B 109.5 . .
H17A C17 H17B 109.5 . .
C12 C17 H17C 109.5 . .
H17A C17 H17C 109.5 . .
H17B C17 H17C 109.5 . .
C14 C18 H18A 109.5 . .
C14 C18 H18B 109.5 . .
H18A C18 H18B 109.5 . .
C14 C18 H18C 109.5 . .
H18A C18 H18C 109.5 . .
H18B C18 H18C 109.5 . .
C16 C19 H19A 109.5 . .
C16 C19 H19B 109.5 . .
H19A C19 H19B 109.5 . .
C16 C19 H19C 109.5 . .
H19A C19 H19C 109.5 . .
H19B C19 H19C 109.5 . .
C1 N1 C4 104.8(2) . .
C1 N1 Ni1 126.94(17) . .
C4 N1 Ni1 128.3(2) . .
C9 N2 C6 104.2(2) . .
C9 N2 Ni1 127.09(18) . .
C6 N2 Ni1 128.7(2) . .
C9 N3 C1 119.9(3) 3_567 .
N1 Ni1 N1 180.00(11) . 3_567
N1 Ni1 N2 89.28(10) . 3_567
N1 Ni1 N2 90.72(10) 3_567 3_567
N1 Ni1 N2 90.72(10) . .
N1 Ni1 N2 89.28(10) 3_567 .
N2 Ni1 N2 180.000(1) 3_567 .
C2 C10 H10A 109.5 . .
C2 C10 H10B 109.5 . .
C2 C10 H10C 109.5 . .

loop_
_geom_bond_atom_site_label_1
_geom_bond_atom_site_label_2
_geom_bond_distance
_geom_bond_site_symmetry_2
C1 N3 1.328(3) .
C1 N1 1.365(4) .
C1 C2 1.440(4) .
C2 C10 1.318(7) .
C2 C3 1.329(4) .
C2 H10 0.9500 .
C3 C4 1.430(4) .
C3 H3 0.9500 .
C4 C5 1.382(4) .
C4 N1 1.385(3) .
C5 C6 1.384(4) .
C5 C11 1.508(3) .
C6 N2 1.389(3) .
C6 C7 1.427(4) .
C7 C8 1.336(5) .
C7 H7 0.9500 .
C8 C9 1.453(4) .
C8 H8 0.9500 .
C9 N3 1.318(4) 3_567
C9 N2 1.368(4) .
C11 C16 1.402(4) .
C11 C12 1.406(4) .
C12 C13 1.388(4) .
C12 C17 1.517(4) .
C13 C14 1.387(4) .
C13 H13 0.9500 .
C14 C15 1.387(4) .
C14 C18 1.514(4) .
C15 C16 1.386(3) .
C15 H15 0.9500 .
C16 C19 1.515(4) .
C17 H17A 0.9800 .
C17 H17B 0.9800 .
C17 H17C 0.9800 .
C18 H18A 0.9800 .
C18 H18B 0.9800 .
C18 H18C 0.9800 .
C19 H19A 0.9800 .
C19 H19B 0.9800 .
C19 H19C 0.9800 .
N1 Ni1 1.909(2) .
N2 Ni1 1.914(2) .
N3 C9 1.318(4) 3_567
Ni1 N1 1.909(2) 3_567
Ni1 N2 1.914(2) 3_567
C10 H10A 0.9800 .
C10 H10B 0.9800 .
C10 H10C 0.9800 .
